data_7210837
loop_
_publ_author_name
'Chaumont, Cl\'ement'
'Mobian, Pierre'
'Kyritsakas, Nathalie'
'Henry, Marc'

_publ_section_title
;
 Synthesis, topology and energy analysis of crystalline resorcinol-based
 oligophenylene molecules with various symmetries
;
_journal_issue 34
_journal_name_full CrystEngComm
_journal_page_first 6845
_journal_paper_doi 10.1039/c3ce40761f
_journal_volume 15
_journal_year 2013
_chemical_formula_moiety 'C24 H18 O6,2(C3 H6 O),H2 O'
_chemical_formula_sum 'C30 H32 O9'
_chemical_formula_weight 536.56
_chemical_name_systematic
;

?

;
_space_group_IT_number 14
_symmetry_cell_setting monoclinic
_symmetry_space_group_name_Hall '-P 2ybc'
_symmetry_space_group_name_H-M 'P 1 21/c 1'
_atom_sites_solution_hydrogens geom
_atom_sites_solution_primary direct
_atom_sites_solution_secondary difmap
_audit_creation_method SHELXL-97
_cell_angle_alpha 90.00
_cell_angle_beta 98.4490(10)
_cell_angle_gamma 90.00
_cell_formula_units_Z 4
_cell_length_a 12.0986(4)
_cell_length_b 20.2849(5)
_cell_length_c 11.2091(3)
_cell_measurement_reflns_used 5376
_cell_measurement_temperature 173(2)
_cell_measurement_theta_max 29.23
_cell_measurement_theta_min 2.52
_cell_volume 2721.07(13)
_computing_cell_refinement 'Bruker SMART'
_computing_data_collection 'Bruker SMART'
_computing_data_reduction 'Bruker SAINT'
_computing_molecular_graphics 'Bruker SHELXTL'
_computing_publication_material 'Bruker SHELXTL'
_computing_structure_refinement 'SHELXL-97 (Sheldrick, 1997)'
_computing_structure_solution 'SHELXS-97 (Sheldrick, 1990)'
_diffrn_ambient_temperature 173(2)
_diffrn_measured_fraction_theta_full 0.959
_diffrn_measured_fraction_theta_max 0.959
_diffrn_measurement_device_type 'CCD area detector'
_diffrn_measurement_method 'phi and omega scans'
_diffrn_radiation_monochromator graphite
_diffrn_radiation_source 'fine-focus sealed tube'
_diffrn_radiation_type MoK\a
_diffrn_radiation_wavelength 0.71073
_diffrn_reflns_av_R_equivalents 0.0335
_diffrn_reflns_av_sigmaI/netI 0.0436
_diffrn_reflns_limit_h_max 14
_diffrn_reflns_limit_h_min -17
_diffrn_reflns_limit_k_max 24
_diffrn_reflns_limit_k_min -20
_diffrn_reflns_limit_l_max 14
_diffrn_reflns_limit_l_min -15
_diffrn_reflns_number 22721
_diffrn_reflns_theta_full 29.08
_diffrn_reflns_theta_max 29.08
_diffrn_reflns_theta_min 1.98
_exptl_absorpt_coefficient_mu 0.097
_exptl_absorpt_correction_T_max 0.9952
_exptl_absorpt_correction_T_min 0.9942
_exptl_absorpt_correction_type multi-scan
_exptl_absorpt_process_details sadabs
_exptl_crystal_colour colorless
_exptl_crystal_density_diffrn 1.310
_exptl_crystal_density_meas ?
_exptl_crystal_density_method 'not measured'
_exptl_crystal_description prism
_exptl_crystal_F_000 1136
_exptl_crystal_size_max 0.06
_exptl_crystal_size_mid 0.05
_exptl_crystal_size_min 0.05
_refine_diff_density_max 0.319
_refine_diff_density_min -0.222
_refine_diff_density_rms 0.050
_refine_ls_extinction_method none
_refine_ls_goodness_of_fit_ref 1.001
_refine_ls_hydrogen_treatment mixed
_refine_ls_matrix_type full
_refine_ls_number_parameters 368
_refine_ls_number_reflns 6951
_refine_ls_number_restraints 3
_refine_ls_restrained_S_all 1.003
_refine_ls_R_factor_all 0.0753
_refine_ls_R_factor_gt 0.0472
_refine_ls_shift/su_max 0.001
_refine_ls_shift/su_mean 0.000
_refine_ls_structure_factor_coef Fsqd
_refine_ls_weighting_details 'calc w=1/[\s^2^(Fo^2^)+(0.0763P)^2^+0.4131P] where P=(Fo^2^+2Fc^2^)/3'
_refine_ls_weighting_scheme calc
_refine_ls_wR_factor_gt 0.1236
_refine_ls_wR_factor_ref 0.1403
_reflns_number_gt 4847
_reflns_number_total 6951
_reflns_threshold_expression >2sigma(I)
_cod_data_source_file c3ce40761f.txt
_cod_data_source_block e2491a
_cod_depositor_comments
;
The following automatic conversions were performed:

'_symmetry_cell_setting' value 'Monoclinic' changed to 'monoclinic'
according to /home/saulius/struct/CIF-dictionaries/cif_core.dic
dictionary named 'cif_core.dic' version 2.4.2 from 2011-04-26.

Automatic conversion script
Id: cif_fix_values 1891 2012-01-12 08:04:46Z andrius 

The following automatic conversions were performed:

'_exptl_crystal_density_meas' value 'none' was changed to '?' - the
value is perceived as not measured.

Automatic conversion script
Id: cif_fix_values 3008 2015-01-20 13:52:24Z robertas 
;
_cod_original_sg_symbol_H-M P2(1)/c
_cod_database_code 7210837

loop_
_symmetry_equiv_pos_as_xyz
'x, y, z'
'-x, y+1/2, -z+1/2'
'-x, -y, -z'
'x, -y-1/2, z-1/2'

loop_
_atom_site_label
_atom_site_type_symbol
_atom_site_fract_x
_atom_site_fract_y
_atom_site_fract_z
_atom_site_U_iso_or_equiv
_atom_site_adp_type
_atom_site_occupancy
_atom_site_symmetry_multiplicity
_atom_site_calc_flag
_atom_site_refinement_flags
C1 C 0.83552(13) 0.48880(8) 0.88576(12) 0.0200(3) Uani 1 1 d .
H1 H 0.8632 0.5309 0.8681 0.024 Uiso 1 1 calc R
C2 C 0.90531(12) 0.43399(8) 0.89789(12) 0.0195(3) Uani 1 1 d .
O1 O 1.01543(9) 0.43909(6) 0.88290(11) 0.0286(3) Uani 1 1 d .
H1A H 1.0238 0.4719 0.8393 0.043 Uiso 1 1 calc R
C3 C 0.86638(13) 0.37249(8) 0.92578(13) 0.0199(3) Uani 1 1 d .
H3 H 0.9152 0.3356 0.9334 0.024 Uiso 1 1 calc R
C4 C 0.75510(12) 0.36512(7) 0.94254(12) 0.0171(3) Uani 1 1 d .
C5 C 0.68432(13) 0.41967(7) 0.92964(12) 0.0188(3) Uani 1 1 d .
H5 H 0.6084 0.4151 0.9411 0.023 Uiso 1 1 calc R
C6 C 0.72458(13) 0.48045(8) 0.90009(13) 0.0197(3) Uani 1 1 d .
O2 O 0.65610(10) 0.53491(5) 0.88364(11) 0.0284(3) Uani 1 1 d .
H2 H 0.5892 0.5227 0.8676 0.043 Uiso 1 1 calc R
C7 C 0.70912(12) 0.30006(7) 0.97052(12) 0.0177(3) Uani 1 1 d .
C8 C 0.73288(12) 0.24281(7) 0.91036(12) 0.0188(3) Uani 1 1 d .
H8 H 0.7853 0.2444 0.8551 0.023 Uiso 1 1 calc R
C9 C 0.68093(12) 0.18338(7) 0.93003(12) 0.0173(3) Uani 1 1 d .
C10 C 0.60413(12) 0.18151(7) 1.01163(12) 0.0178(3) Uani 1 1 d .
H10 H 0.5679 0.1412 1.0247 0.021 Uiso 1 1 calc R
C11 C 0.57972(12) 0.23787(7) 1.07429(11) 0.0165(3) Uani 1 1 d .
C12 C 0.63402(12) 0.29641(7) 1.05326(12) 0.0178(3) Uani 1 1 d .
H12 H 0.6194 0.3349 1.0966 0.021 Uiso 1 1 calc R
C13 C 0.70470(13) 0.12381(7) 0.86031(12) 0.0178(3) Uani 1 1 d .
C14 C 0.61812(13) 0.08241(7) 0.80952(12) 0.0189(3) Uani 1 1 d .
H14 H 0.5432 0.0915 0.8203 0.023 Uiso 1 1 calc R
C15 C 0.64249(13) 0.02797(7) 0.74319(13) 0.0199(3) Uani 1 1 d .
O3 O 0.55509(9) -0.01112(6) 0.69277(11) 0.0283(3) Uani 1 1 d .
H3A H 0.5803 -0.0457 0.6655 0.042 Uiso 1 1 calc R
C16 C 0.75098(13) 0.01318(8) 0.72720(13) 0.0227(3) Uani 1 1 d .
H16 H 0.7665 -0.0242 0.6814 0.027 Uiso 1 1 calc R
C17 C 0.83669(13) 0.05402(8) 0.77935(14) 0.0248(3) Uani 1 1 d .
O4 O 0.94285(10) 0.03770(7) 0.76196(13) 0.0409(4) Uani 1 1 d .
H4 H 0.9890 0.0560 0.8149 0.061 Uiso 1 1 calc R
C18 C 0.81444(13) 0.10913(8) 0.84536(13) 0.0225(3) Uani 1 1 d .
H18 H 0.8739 0.1368 0.8803 0.027 Uiso 1 1 calc R
C19 C 0.49477(12) 0.23844(7) 1.15760(11) 0.0162(3) Uani 1 1 d .
C20 C 0.42890(13) 0.29444(7) 1.16156(12) 0.0191(3) Uani 1 1 d .
H20 H 0.4382 0.3309 1.1108 0.023 Uiso 1 1 calc R
C21 C 0.34972(13) 0.29723(8) 1.23940(12) 0.0205(3) Uani 1 1 d .
O5 O 0.28603(11) 0.35203(6) 1.24840(10) 0.0310(3) Uani 1 1 d .
H5A H 0.3019 0.3808 1.1998 0.047 Uiso 1 1 calc R
C22 C 0.33300(13) 0.24365(8) 1.31230(12) 0.0208(3) Uani 1 1 d .
H22 H 0.2785 0.2454 1.3652 0.025 Uiso 1 1 calc R
C23 C 0.39757(13) 0.18767(7) 1.30606(12) 0.0176(3) Uani 1 1 d .
O6 O 0.38260(10) 0.13278(5) 1.37470(9) 0.0220(2) Uani 1 1 d .
H6 H 0.3246 0.1375 1.4069 0.033 Uiso 1 1 calc R
C24 C 0.47914(12) 0.18460(7) 1.23079(12) 0.0171(3) Uani 1 1 d .
H24 H 0.5238 0.1462 1.2292 0.021 Uiso 1 1 calc R
C25 C 0.27108(19) 0.11809(11) 1.03522(18) 0.0490(5) Uani 1 1 d .
H25A H 0.2305 0.1581 1.0515 0.073 Uiso 1 1 calc R
H25B H 0.3349 0.1299 0.9949 0.073 Uiso 1 1 calc R
H25C H 0.2979 0.0956 1.1114 0.073 Uiso 1 1 calc R
C26 C 0.19510(17) 0.07340(10) 0.95602(15) 0.0363(4) Uani 1 1 d .
C27 C 0.2425(2) 0.01031(11) 0.91989(18) 0.0519(6) Uani 1 1 d .
H27A H 0.1832 -0.0162 0.8740 0.078 Uiso 1 1 calc R
H27B H 0.2752 -0.0140 0.9921 0.078 Uiso 1 1 calc R
H27C H 0.3006 0.0194 0.8697 0.078 Uiso 1 1 calc R
O7 O 0.09855(13) 0.08902(8) 0.92216(14) 0.0537(4) Uani 1 1 d .
C28 C 0.0128(2) 0.29431(12) 0.2059(2) 0.0562(6) Uani 1 1 d .
H28A H 0.0606 0.3316 0.1915 0.084 Uiso 1 1 calc R
H28B H 0.0324 0.2792 0.2894 0.084 Uiso 1 1 calc R
H28C H -0.0656 0.3081 0.1921 0.084 Uiso 1 1 calc R
C29 C 0.02973(17) 0.23971(10) 0.12231(16) 0.0380(5) Uani 1 1 d .
C30 C -0.0160(3) 0.17406(12) 0.1473(2) 0.0669(8) Uani 1 1 d .
H30A H -0.0007 0.1427 0.0852 0.100 Uiso 1 1 calc R
H30B H -0.0969 0.1775 0.1466 0.100 Uiso 1 1 calc R
H30C H 0.0194 0.1586 0.2266 0.100 Uiso 1 1 calc R
O8 O 0.07688(14) 0.24845(7) 0.03527(12) 0.0484(4) Uani 1 1 d .
O9 O 0.19402(11) 0.14243(7) 0.46967(12) 0.0338(3) Uani 1 1 d D
H9A H 0.1693(16) 0.1793(7) 0.4946(17) 0.036 Uiso 1 1 d D
H9B H 0.1433(15) 0.1132(8) 0.4478(17) 0.036 Uiso 1 1 d D

loop_
_atom_site_aniso_label
_atom_site_aniso_U_11
_atom_site_aniso_U_22
_atom_site_aniso_U_33
_atom_site_aniso_U_23
_atom_site_aniso_U_13
_atom_site_aniso_U_12
C1 0.0202(8) 0.0142(9) 0.0258(7) 0.0020(5) 0.0036(5) -0.0033(6)
C2 0.0155(7) 0.0209(9) 0.0227(6) 0.0017(5) 0.0044(5) -0.0027(6)
O1 0.0169(6) 0.0240(7) 0.0465(7) 0.0117(5) 0.0099(5) -0.0011(5)
C3 0.0195(8) 0.0158(9) 0.0251(7) 0.0015(5) 0.0059(5) 0.0015(6)
C4 0.0197(8) 0.0150(8) 0.0174(6) -0.0006(5) 0.0051(5) -0.0035(6)
C5 0.0164(7) 0.0178(9) 0.0230(7) -0.0017(5) 0.0059(5) -0.0018(6)
C6 0.0191(8) 0.0150(9) 0.0247(7) 0.0007(5) 0.0019(5) 0.0007(6)
O2 0.0205(6) 0.0141(7) 0.0509(7) 0.0057(5) 0.0067(5) 0.0017(5)
C7 0.0177(7) 0.0164(9) 0.0194(6) 0.0003(5) 0.0040(5) -0.0009(6)
C8 0.0176(7) 0.0194(9) 0.0208(6) 0.0001(5) 0.0076(5) 0.0002(6)
C9 0.0179(7) 0.0140(8) 0.0207(6) -0.0008(5) 0.0050(5) 0.0016(6)
C10 0.0181(7) 0.0133(8) 0.0231(7) 0.0005(5) 0.0069(5) -0.0010(6)
C11 0.0171(7) 0.0148(8) 0.0184(6) 0.0011(5) 0.0055(5) 0.0000(6)
C12 0.0208(8) 0.0135(8) 0.0197(6) -0.0013(5) 0.0057(5) 0.0001(6)
C13 0.0207(8) 0.0135(8) 0.0208(6) 0.0005(5) 0.0079(5) 0.0005(6)
C14 0.0170(7) 0.0158(9) 0.0249(7) 0.0002(5) 0.0066(5) 0.0016(6)
C15 0.0206(8) 0.0139(9) 0.0252(7) -0.0016(5) 0.0030(5) -0.0016(6)
O3 0.0185(6) 0.0189(7) 0.0466(7) -0.0135(5) 0.0016(5) -0.0006(5)
C16 0.0220(8) 0.0183(9) 0.0286(7) -0.0090(6) 0.0061(6) 0.0012(6)
C17 0.0171(8) 0.0256(10) 0.0330(8) -0.0077(6) 0.0084(6) 0.0015(6)
O4 0.0182(6) 0.0443(9) 0.0618(9) -0.0328(6) 0.0117(6) -0.0016(6)
C18 0.0202(8) 0.0191(9) 0.0295(7) -0.0073(6) 0.0081(6) -0.0038(6)
C19 0.0157(7) 0.0163(8) 0.0173(6) -0.0024(5) 0.0047(5) -0.0019(6)
C20 0.0220(8) 0.0158(8) 0.0206(6) 0.0027(5) 0.0066(5) -0.0002(6)
C21 0.0234(8) 0.0166(9) 0.0229(7) 0.0005(5) 0.0077(5) 0.0037(6)
O5 0.0386(7) 0.0205(7) 0.0392(6) 0.0090(5) 0.0237(5) 0.0124(5)
C22 0.0227(8) 0.0202(9) 0.0214(7) -0.0003(5) 0.0100(5) 0.0008(6)
C23 0.0206(8) 0.0143(9) 0.0185(6) -0.0002(5) 0.0054(5) -0.0034(6)
O6 0.0272(6) 0.0157(6) 0.0263(5) 0.0033(4) 0.0141(4) 0.0000(4)
C24 0.0180(7) 0.0140(8) 0.0203(6) -0.0013(5) 0.0058(5) -0.0003(6)
C25 0.0493(14) 0.0486(14) 0.0437(11) -0.0022(9) -0.0106(9) -0.0091(10)
C26 0.0415(12) 0.0388(12) 0.0280(8) 0.0026(7) 0.0031(7) -0.0078(9)
C27 0.0768(18) 0.0409(14) 0.0347(10) 0.0050(8) -0.0027(10) 0.0065(11)
O7 0.0345(9) 0.0652(11) 0.0595(9) -0.0206(7) 0.0002(7) -0.0079(7)
C28 0.0650(17) 0.0579(16) 0.0489(12) -0.0113(10) 0.0188(11) 0.0031(12)
C29 0.0412(12) 0.0415(13) 0.0322(9) 0.0041(7) 0.0089(7) 0.0025(9)
C30 0.103(2) 0.0538(16) 0.0493(13) 0.0027(10) 0.0296(13) -0.0228(15)
O8 0.0692(11) 0.0342(9) 0.0483(8) 0.0059(6) 0.0304(7) 0.0029(7)
O9 0.0284(7) 0.0258(8) 0.0500(7) -0.0077(5) 0.0153(5) -0.0064(6)

loop_
_atom_type_symbol
_atom_type_description
_atom_type_scat_dispersion_real
_atom_type_scat_dispersion_imag
_atom_type_scat_source
C C 0.0033 0.0016 'International Tables Vol C Tables 4.2.6.8 and 6.1.1.4'
H H 0.0000 0.0000 'International Tables Vol C Tables 4.2.6.8 and 6.1.1.4'
O O 0.0106 0.0060 'International Tables Vol C Tables 4.2.6.8 and 6.1.1.4'

loop_
_geom_angle_atom_site_label_1
_geom_angle_atom_site_label_2
_geom_angle_atom_site_label_3
_geom_angle
C6 C1 C2 118.40(14)
C6 C1 H1 120.8
C2 C1 H1 120.8
O1 C2 C3 117.67(13)
O1 C2 C1 120.98(14)
C3 C2 C1 121.35(14)
C2 O1 H1A 109.5
C2 C3 C4 119.60(14)
C2 C3 H3 120.2
C4 C3 H3 120.2
C5 C4 C3 119.44(14)
C5 C4 C7 118.98(13)
C3 C4 C7 121.55(13)
C6 C5 C4 119.98(14)
C6 C5 H5 120.0
C4 C5 H5 120.0
O2 C6 C5 121.39(14)
O2 C6 C1 117.42(14)
C5 C6 C1 121.19(14)
C6 O2 H2 109.5
C12 C7 C8 118.63(13)
C12 C7 C4 119.32(13)
C8 C7 C4 121.90(13)
C9 C8 C7 120.99(13)
C9 C8 H8 119.5
C7 C8 H8 119.5
C8 C9 C10 119.11(13)
C8 C9 C13 119.53(12)
C10 C9 C13 121.31(13)
C11 C10 C9 121.16(13)
C11 C10 H10 119.4
C9 C10 H10 119.4
C12 C11 C10 118.23(13)
C12 C11 C19 119.07(13)
C10 C11 C19 122.64(13)
C7 C12 C11 121.85(13)
C7 C12 H12 119.1
C11 C12 H12 119.1
C18 C13 C14 119.52(13)
C18 C13 C9 119.79(13)
C14 C13 C9 120.69(13)
C15 C14 C13 119.43(14)
C15 C14 H14 120.3
C13 C14 H14 120.3
O3 C15 C16 120.56(13)
O3 C15 C14 117.92(14)
C16 C15 C14 121.51(14)
C15 O3 H3A 109.5
C15 C16 C17 118.71(14)
C15 C16 H16 120.6
C17 C16 H16 120.6
O4 C17 C16 117.05(14)
O4 C17 C18 122.03(14)
C16 C17 C18 120.92(15)
C17 O4 H4 109.5
C17 C18 C13 119.90(14)
C17 C18 H18 120.0
C13 C18 H18 120.0
C20 C19 C24 119.49(13)
C20 C19 C11 118.57(13)
C24 C19 C11 121.94(13)
C21 C20 C19 120.29(13)
C21 C20 H20 119.9
C19 C20 H20 119.9
O5 C21 C20 121.93(13)
O5 C21 C22 117.40(13)
C20 C21 C22 120.67(14)
C21 O5 H5A 109.5
C23 C22 C21 118.58(13)
C23 C22 H22 120.7
C21 C22 H22 120.7
O6 C23 C22 120.77(13)
O6 C23 C24 117.70(13)
C22 C23 C24 121.53(13)
C23 O6 H6 109.5
C23 C24 C19 119.41(13)
C23 C24 H24 120.3
C19 C24 H24 120.3
C26 C25 H25A 109.5
C26 C25 H25B 109.5
H25A C25 H25B 109.5
C26 C25 H25C 109.5
H25A C25 H25C 109.5
H25B C25 H25C 109.5
O7 C26 C27 122.16(18)
O7 C26 C25 120.55(19)
C27 C26 C25 117.29(19)
C26 C27 H27A 109.5
C26 C27 H27B 109.5
H27A C27 H27B 109.5
C26 C27 H27C 109.5
H27A C27 H27C 109.5
H27B C27 H27C 109.5
C29 C28 H28A 109.5
C29 C28 H28B 109.5
H28A C28 H28B 109.5
C29 C28 H28C 109.5
H28A C28 H28C 109.5
H28B C28 H28C 109.5
O8 C29 C28 121.54(19)
O8 C29 C30 121.02(19)
C28 C29 C30 117.42(18)
C29 C30 H30A 109.5
C29 C30 H30B 109.5
H30A C30 H30B 109.5
C29 C30 H30C 109.5
H30A C30 H30C 109.5
H30B C30 H30C 109.5
H9A O9 H9B 114.8(17)

loop_
_geom_bond_atom_site_label_1
_geom_bond_atom_site_label_2
_geom_bond_distance
C1 C6 1.385(2)
C1 C2 1.391(2)
C1 H1 0.9500
C2 O1 1.3710(18)
C2 C3 1.385(2)
O1 H1A 0.8400
C3 C4 1.394(2)
C3 H3 0.9500
C4 C5 1.394(2)
C4 C7 1.484(2)
C5 C6 1.384(2)
C5 H5 0.9500
C6 O2 1.3769(19)
O2 H2 0.8400
C7 C12 1.3924(19)
C7 C8 1.394(2)
C8 C9 1.392(2)
C8 H8 0.9500
C9 C10 1.3968(19)
C9 C13 1.490(2)
C10 C11 1.396(2)
C10 H10 0.9500
C11 C12 1.394(2)
C11 C19 1.4867(19)
C12 H12 0.9500
C13 C18 1.395(2)
C13 C14 1.397(2)
C14 C15 1.387(2)
C14 H14 0.9500
C15 O3 1.3751(18)
C15 C16 1.384(2)
O3 H3A 0.8400
C16 C17 1.388(2)
C16 H16 0.9500
C17 O4 1.3677(19)
C17 C18 1.389(2)
O4 H4 0.8400
C18 H18 0.9500
C19 C20 1.392(2)
C19 C24 1.396(2)
C20 C21 1.389(2)
C20 H20 0.9500
C21 O5 1.3646(19)
C21 C22 1.392(2)
O5 H5A 0.8400
C22 C23 1.386(2)
C22 H22 0.9500
C23 O6 1.3805(17)
C23 C24 1.391(2)
O6 H6 0.8400
C24 H24 0.9500
C25 C26 1.488(3)
C25 H25A 0.9800
C25 H25B 0.9800
C25 H25C 0.9800
C26 O7 1.216(2)
C26 C27 1.483(3)
C27 H27A 0.9800
C27 H27B 0.9800
C27 H27C 0.9800
C28 C29 1.484(3)
C28 H28A 0.9800
C28 H28B 0.9800
C28 H28C 0.9800
C29 O8 1.213(2)
C29 C30 1.485(3)
C30 H30A 0.9800
C30 H30B 0.9800
C30 H30C 0.9800
O9 H9A 0.867(14)
O9 H9B 0.863(14)
